data_4343631
loop_
_publ_author_name
'Lind, M.D.'
'Christe, K.O.'

_publ_section_title
;
 The crystal structure of (Br F4)(+) (Sb2 F11(-))
;
_journal_name_full 'Inorganic Chemistry'
_journal_page_first 608
_journal_page_last 612
_journal_volume 11
_journal_year 1972
_chemical_formula_sum 'Br F15 Sb2'
_chemical_name_systematic 'Br F4 Sb2 F11'
_space_group_IT_number 14
_symmetry_space_group_name_Hall '-P 2yab'
_symmetry_space_group_name_H-M 'P 1 21/a 1'
_cell_angle_alpha 90
_cell_angle_beta 90.6
_cell_angle_gamma 90
_cell_formula_units_Z 4
_cell_length_a 14.19
_cell_length_b 14.5
_cell_length_c 5.27
_cell_volume 1084.269
_citation_journal_id_ASTM INOCAJ
_cod_data_source_file Lind_INOCAJ_1972_332.cif
_cod_data_source_block Br1F15Sb2
_cod_original_sg_symbol_Hall '-P 2ybc (z,y,-x)'
_cod_original_formula_sum 'Br1 F15 Sb2'
_cod_database_code 4343631

loop_
_symmetry_equiv_pos_as_xyz
x,y,z
-x+1/2,y+1/2,-z
-x,-y,-z
x-1/2,-y-1/2,z

loop_
_atom_site_label
_atom_site_type_symbol
_atom_site_fract_x
_atom_site_fract_y
_atom_site_fract_z
_atom_site_occupancy
_atom_site_U_iso_or_equiv
F1 F-1 0.0997 0.0613 0.4069 1 0.0
F11 F-1 0.4049 0.6454 0.0004 1 0.0
F6 F-1 0.2706 0.345 0.353 1 0.0
F10 F-1 0.0806 0.6322 0.3657 1 0.0
F14 F-1 0.3988 0.8298 0.0959 1 0.0
F15 F-1 0.248 0.9409 0.1989 1 0.0
F7 F-1 0.0997 0.4405 0.4796 1 0.0
Br1 Br+5 0.0219 0.1478 0.3015 1 0.0
F9 F-1 0.2245 0.5733 0.2641 1 0.0
F13 F-1 0.0541 0.8389 0.4292 1 0.0
F4 F-1 0.4191 0.2414 0.0654 1 0.0
Sb2 Sb+5 0.3149 0.8532 0.3945 1 0.0
Sb1 Sb+5 0.151 0.6492 0.0932 1 0.0
F5 F-1 0.1171 0.2525 0.4841 1 0.0
F12 F-1 0.2355 0.7615 0.233 1 0.0
F2 F-1 0.4293 0.0674 0.0047 1 0.0
F3 F-1 0.2837 0.1482 0.1562 1 0.0
F8 F-1 0.4435 0.4285 0.1386 1 0.0
